data_4312606
loop_
_publ_author_name
'Patrick J. Desrochers'
'Stacey LeLievre'
'Rosemary J. Johnson'
'Brian T. Lamb'
'Andrea L. Phelps'
'A. W. Cordes'
'Weiwei Gu'
'Stephen P. Cramer'

_publ_section_title
;
 A Stable Monomeric Nickel Borohydride
;
_journal_name_full 'Inorganic Chemistry'
_journal_page_first 7945
_journal_page_last 7950
_journal_paper_doi 10.1021/ic034687a
_journal_volume 42
_journal_year 2003
_chemical_formula_moiety Tp*NiBH4
_chemical_formula_sum 'C15 H26 B2 N6 Ni'
_chemical_formula_weight 370.75
_chemical_name_systematic
; 
 ? 
;
_space_group_IT_number 14
_symmetry_cell_setting monoclinic
_symmetry_space_group_name_Hall '-P 2ybc'
_symmetry_space_group_name_H-M 'P 1 21/c 1'
_atom_sites_solution_hydrogens difmap
_atom_sites_solution_primary direct
_atom_sites_solution_secondary difmap
_audit_creation_method SHELXL-97
_cell_angle_alpha 90.00
_cell_angle_beta 107.605(9)
_cell_angle_gamma 90.00
_cell_formula_units_Z 4
_cell_length_a 13.469(9)
_cell_length_b 7.7400(11)
_cell_length_c 18.851(2)
_cell_measurement_reflns_used 3673
_cell_measurement_temperature 173
_cell_measurement_theta_max 26
_cell_measurement_theta_min 2
_cell_volume 1873.2(13)
_computing_cell_refinement 'CrystalClear (Rigaku Corp, 1999)'
_computing_data_collection 'CrystalClear (Rigaku Corp, 1999)'
_computing_data_reduction 'Texsan (Molecular Structure Corp, 1998)'
_computing_molecular_graphics 'Ortep3,v1.05, L.J.Farrugia,UnivGlasgow'
_computing_publication_material 'SHELXL-97 (Sheldrick, 1997)'
_computing_structure_refinement 'SHELXL-97 (Sheldrick, 1997)'
_computing_structure_solution 'SHELXS-97 (Sheldrick, 1990)'
_diffrn_ambient_temperature 173
_diffrn_measured_fraction_theta_full 0.995
_diffrn_measured_fraction_theta_max 0.995
_diffrn_measurement_device_type 'Mercury CCD - AFC8S'
_diffrn_measurement_method \w
_diffrn_radiation_monochromator graphite
_diffrn_radiation_source 'fine-focus sealed tube'
_diffrn_radiation_type MoK\a
_diffrn_radiation_wavelength 0.7107
_diffrn_reflns_av_R_equivalents 0.050
_diffrn_reflns_av_sigmaI/netI 0.0570
_diffrn_reflns_limit_h_max 16
_diffrn_reflns_limit_h_min -16
_diffrn_reflns_limit_k_max 9
_diffrn_reflns_limit_k_min -9
_diffrn_reflns_limit_l_max 22
_diffrn_reflns_limit_l_min -23
_diffrn_reflns_number 17856
_diffrn_reflns_theta_full 26.00
_diffrn_reflns_theta_max 26.00
_diffrn_reflns_theta_min 3.14
_exptl_absorpt_coefficient_mu 1.044
_exptl_absorpt_correction_T_max 1.0
_exptl_absorpt_correction_T_min 1.0
_exptl_absorpt_correction_type none
_exptl_crystal_colour green
_exptl_crystal_density_diffrn 1.315
_exptl_crystal_density_method 'not measured'
_exptl_crystal_description block
_exptl_crystal_F_000 784
_exptl_crystal_size_max 0.10
_exptl_crystal_size_mid 0.10
_exptl_crystal_size_min 0.10
_refine_diff_density_max 0.501
_refine_diff_density_min -0.355
_refine_diff_density_rms 0.061
_refine_ls_extinction_method none
_refine_ls_goodness_of_fit_ref 1.161
_refine_ls_hydrogen_treatment refined
_refine_ls_matrix_type full
_refine_ls_number_parameters 321
_refine_ls_number_reflns 3673
_refine_ls_number_restraints 0
_refine_ls_restrained_S_all 1.161
_refine_ls_R_factor_all 0.0878
_refine_ls_R_factor_gt 0.0556
_refine_ls_shift/su_max 0.007
_refine_ls_shift/su_mean 0.000
_refine_ls_structure_factor_coef Fsqd
_refine_ls_weighting_details 'w=1/[\s^2^(Fo^2^)+(0.0433P)^2^] where P=(Fo^2^+2Fc^2^)/3'
_refine_ls_weighting_scheme calc
_refine_ls_wR_factor_gt 0.0921
_refine_ls_wR_factor_ref 0.1043
_reflns_number_gt 2947
_reflns_number_total 3673
_reflns_threshold_expression >2sigma(I)
_cod_data_source_file ic034687asi20030617_043843_1.cif
_cod_data_source_block Tp*NiBH4
_cod_depositor_comments
;
The following automatic conversions were performed:

'_refine_ls_weighting_scheme' value 'calc
w=1/[\s^2^(Fo^2^)+(0.0433P)^2^] where P=(Fo^2^+2Fc^2^)/3' was changed
to 'calc'. New tag '_refine_ls_weighting_details' was created. The
value of the new tag was set to 'w=1/[\s^2^(Fo^2^)+(0.0433P)^2^]
where P=(Fo^2^+2Fc^2^)/3'.

Automatic conversion script
Id: cif_fix_values 3143 2015-03-26 13:38:13Z robertas 
;
_cod_database_code 4312606

loop_
_symmetry_equiv_pos_as_xyz
'x, y, z'
'x, -y+1/2, z+1/2'
'-x, -y, -z'
'-x, y-1/2, -z-1/2'

loop_
_atom_site_label
_atom_site_type_symbol
_atom_site_fract_x
_atom_site_fract_y
_atom_site_fract_z
_atom_site_U_iso_or_equiv
_atom_site_adp_type
_atom_site_occupancy
_atom_site_calc_flag
_atom_site_refinement_flags
_atom_site_disorder_assembly
_atom_site_disorder_group
Ni Ni 0.20957(3) 0.10135(5) 0.17581(2) 0.02238(13) Uani 1 d . . .
N1 N 0.3459(2) -0.0072(3) 0.22980(15) 0.0227(6) Uani 1 d . . .
N2 N 0.3758(2) 0.0017(3) 0.30628(15) 0.0215(6) Uani 1 d . . .
N3 N 0.2452(2) 0.3106(3) 0.24060(16) 0.0228(6) Uani 1 d . . .
N4 N 0.2864(2) 0.2816(3) 0.31574(15) 0.0221(6) Uani 1 d . . .
N5 N 0.1426(2) -0.0090(3) 0.24635(15) 0.0235(6) Uani 1 d . . .
N6 N 0.1970(2) 0.0007(3) 0.32095(15) 0.0226(6) Uani 1 d . . .
C1 C 0.4210(2) -0.0901(4) 0.21057(19) 0.0260(7) Uani 1 d . . .
C2 C 0.4999(3) -0.1351(4) 0.2744(2) 0.0305(8) Uani 1 d . . .
C3 C 0.4697(2) -0.0771(4) 0.3338(2) 0.0267(7) Uani 1 d . . .
C4 C 0.4159(4) -0.1162(6) 0.1318(2) 0.0393(9) Uani 1 d . . .
C5 C 0.5234(3) -0.0937(6) 0.4148(2) 0.0363(8) Uani 1 d . . .
C6 C 0.2387(3) 0.4819(4) 0.2305(2) 0.0250(7) Uani 1 d . . .
C7 C 0.2750(3) 0.5641(4) 0.2992(2) 0.0307(8) Uani 1 d . . .
C8 C 0.3041(3) 0.4354(4) 0.3515(2) 0.0261(7) Uani 1 d . . .
C9 C 0.1990(4) 0.5595(5) 0.1548(3) 0.0402(10) Uani 1 d . . .
C10 C 0.3440(4) 0.4491(5) 0.4337(2) 0.0364(9) Uani 1 d . . .
C11 C 0.0538(2) -0.0936(4) 0.2408(2) 0.0269(7) Uani 1 d . . .
C12 C 0.0507(3) -0.1365(4) 0.3116(2) 0.0338(9) Uani 1 d . . .
C13 C 0.1417(3) -0.0776(4) 0.3609(2) 0.0294(7) Uani 1 d . . .
C14 C -0.0251(3) -0.1243(6) 0.1675(3) 0.0398(9) Uani 1 d . . .
C15 C 0.1788(4) -0.0880(6) 0.4437(2) 0.0428(9) Uani 1 d . . .
B1 B 0.3035(3) 0.0934(5) 0.3443(2) 0.0215(7) Uani 1 d . . .
B2 B 0.1518(4) 0.1134(7) 0.0622(3) 0.0384(10) Uani 1 d . . .
H2 H 0.558(3) -0.184(5) 0.2780(19) 0.025(9) Uiso 1 d . . .
H4A H 0.357(4) -0.151(6) 0.104(3) 0.057(15) Uiso 1 d . . .
H4B H 0.468(5) -0.187(8) 0.123(3) 0.093(19) Uiso 1 d . . .
H4C H 0.419(5) -0.014(8) 0.109(3) 0.09(2) Uiso 1 d . . .
H5A H 0.538(3) 0.018(6) 0.439(2) 0.043(11) Uiso 1 d . . .
H5B H 0.593(4) -0.157(6) 0.422(2) 0.060(14) Uiso 1 d . . .
H5C H 0.485(4) -0.152(6) 0.440(3) 0.063(15) Uiso 1 d . . .
H7 H 0.279(3) 0.668(5) 0.307(2) 0.034(11) Uiso 1 d . . .
H9A H 0.211(4) 0.495(6) 0.115(3) 0.055(14) Uiso 1 d . . .
H9B H 0.207(3) 0.683(5) 0.166(2) 0.031(10) Uiso 1 d . . .
H9C H 0.131(5) 0.530(8) 0.129(3) 0.085(19) Uiso 1 d . . .
H10A H 0.300(4) 0.402(6) 0.460(3) 0.061(14) Uiso 1 d . . .
H10B H 0.357(4) 0.553(6) 0.451(3) 0.052(13) Uiso 1 d . . .
H10C H 0.407(4) 0.390(6) 0.455(2) 0.053(13) Uiso 1 d . . .
H12 H 0.006(3) -0.182(5) 0.3212(19) 0.022(9) Uiso 1 d . . .
H14A H -0.087(7) -0.079(11) 0.164(4) 0.14(3) Uiso 1 d . . .
H14B H -0.048(5) -0.238(9) 0.165(3) 0.10(2) Uiso 1 d . . .
H14C H -0.005(5) -0.111(9) 0.125(4) 0.10(2) Uiso 1 d . . .
H15A H 0.248(4) -0.132(6) 0.462(2) 0.053(13) Uiso 1 d . . .
H15B H 0.131(5) -0.167(7) 0.462(3) 0.085(18) Uiso 1 d . . .
H15C H 0.183(4) 0.023(7) 0.466(3) 0.065(15) Uiso 1 d . . .
HB1 H 0.339(2) 0.089(4) 0.4075(17) 0.013(7) Uiso 1 d . . .
HB2A H 0.231(3) 0.174(4) 0.0858(18) 0.020(8) Uiso 1 d . . .
HB2B H 0.097(3) 0.175(4) 0.0943(18) 0.022(9) Uiso 1 d . . .
HB2C H 0.136(5) 0.140(8) 0.016(3) 0.09(2) Uiso 1 d . . .
HB2D H 0.161(4) -0.031(6) 0.084(2) 0.060(14) Uiso 1 d . . .

loop_
_atom_site_aniso_label
_atom_site_aniso_U_11
_atom_site_aniso_U_22
_atom_site_aniso_U_33
_atom_site_aniso_U_23
_atom_site_aniso_U_13
_atom_site_aniso_U_12
Ni 0.0199(2) 0.02025(19) 0.0278(2) -0.0009(2) 0.00844(15) 0.00007(19)
N1 0.0204(14) 0.0213(13) 0.0289(15) -0.0020(11) 0.0112(11) 0.0001(11)
N2 0.0178(13) 0.0175(12) 0.0292(15) 0.0013(11) 0.0074(11) 0.0012(10)
N3 0.0216(14) 0.0184(12) 0.0289(15) 0.0012(11) 0.0083(11) 0.0007(11)
N4 0.0195(13) 0.0185(11) 0.0290(15) -0.0027(11) 0.0085(11) -0.0011(11)
N5 0.0183(14) 0.0221(13) 0.0300(15) -0.0016(11) 0.0073(11) 0.0004(11)
N6 0.0209(14) 0.0211(13) 0.0268(15) 0.0018(11) 0.0086(11) 0.0003(11)
C1 0.0227(16) 0.0221(14) 0.0366(19) -0.0006(15) 0.0144(14) 0.0001(14)
C2 0.0209(17) 0.0271(18) 0.047(2) 0.0018(15) 0.0159(16) 0.0069(14)
C3 0.0201(16) 0.0209(15) 0.0376(19) 0.0041(14) 0.0063(14) 0.0024(13)
C4 0.038(2) 0.044(2) 0.043(2) -0.006(2) 0.0228(19) 0.006(2)
C5 0.030(2) 0.039(2) 0.036(2) 0.0065(19) 0.0045(16) 0.0075(19)
C6 0.0221(17) 0.0197(15) 0.0368(19) 0.0043(14) 0.0144(15) 0.0016(13)
C7 0.032(2) 0.0175(16) 0.046(2) -0.0038(14) 0.0167(17) -0.0015(13)
C8 0.0230(16) 0.0204(15) 0.0385(19) -0.0086(13) 0.0148(15) -0.0035(12)
C9 0.055(3) 0.0217(18) 0.045(3) 0.0050(15) 0.016(2) 0.0008(17)
C10 0.040(2) 0.0283(19) 0.040(2) -0.0114(16) 0.0112(19) -0.0049(17)
C11 0.0216(16) 0.0191(14) 0.043(2) -0.0006(15) 0.0141(14) -0.0011(14)
C12 0.0264(19) 0.0296(19) 0.052(2) 0.0009(16) 0.0219(18) -0.0072(15)
C13 0.0325(18) 0.0234(16) 0.039(2) 0.0023(15) 0.0207(16) -0.0017(14)
C14 0.0235(19) 0.044(2) 0.050(3) -0.009(2) 0.0078(18) -0.0097(17)
C15 0.051(3) 0.045(2) 0.038(2) 0.007(2) 0.021(2) -0.005(2)
B1 0.0215(17) 0.0173(15) 0.028(2) 0.0008(15) 0.0104(15) -0.0005(15)
B2 0.043(3) 0.047(3) 0.026(2) 0.000(2) 0.0101(19) 0.000(2)

loop_
_atom_type_symbol
_atom_type_description
_atom_type_scat_dispersion_real
_atom_type_scat_dispersion_imag
_atom_type_scat_source
C C 0.0033 0.0016 'International Tables Vol C Tables 4.2.6.8 and 6.1.1.4'
H H 0.0000 0.0000 'International Tables Vol C Tables 4.2.6.8 and 6.1.1.4'
B B 0.0013 0.0007 'International Tables Vol C Tables 4.2.6.8 and 6.1.1.4'
N N 0.0061 0.0033 'International Tables Vol C Tables 4.2.6.8 and 6.1.1.4'
Ni Ni 0.3393 1.1124 'International Tables Vol C Tables 4.2.6.8 and 6.1.1.4'

loop_
_geom_angle_atom_site_label_1
_geom_angle_atom_site_label_2
_geom_angle_atom_site_label_3
_geom_angle
_geom_angle_site_symmetry_1
_geom_angle_site_symmetry_3
_geom_angle_publ_flag
N1 Ni N3 90.92(11) . . ?
N1 Ni N5 90.64(11) . . ?
N3 Ni N5 90.75(11) . . ?
N1 Ni B2 123.54(16) . . ?
N3 Ni B2 123.19(17) . . ?
N5 Ni B2 127.37(16) . . ?
N1 Ni HB2A 102.6(10) . . ?
N3 Ni HB2A 103.5(10) . . ?
N5 Ni HB2A 160.2(11) . . ?
B2 Ni HB2A 32.9(10) . . ?
N1 Ni HB2B 158.4(10) . . ?
N3 Ni HB2B 103.8(10) . . ?
N5 Ni HB2B 104.7(10) . . ?
B2 Ni HB2B 34.9(10) . . ?
HB2A Ni HB2B 59.0(15) . . ?
N1 Ni HB2D 104.0(14) . . ?
N3 Ni HB2D 157.7(14) . . ?
N5 Ni HB2D 105.3(14) . . ?
B2 Ni HB2D 34.5(13) . . ?
HB2A Ni HB2D 57.5(17) . . ?
HB2B Ni HB2D 57.7(17) . . ?
C1 N1 N2 107.6(3) . . ?
C1 N1 Ni 135.9(2) . . ?
N2 N1 Ni 116.47(19) . . ?
C3 N2 N1 108.8(3) . . ?
C3 N2 B1 132.3(3) . . ?
N1 N2 B1 118.9(2) . . ?
C6 N3 N4 107.3(3) . . ?
C6 N3 Ni 136.3(3) . . ?
N4 N3 Ni 116.41(19) . . ?
C8 N4 N3 108.9(3) . . ?
C8 N4 B1 132.1(3) . . ?
N3 N4 B1 119.0(2) . . ?
C11 N5 N6 107.1(3) . . ?
C11 N5 Ni 136.5(2) . . ?
N6 N5 Ni 116.47(19) . . ?
C13 N6 N5 109.4(3) . . ?
C13 N6 B1 132.1(3) . . ?
N5 N6 B1 118.6(3) . . ?
N1 C1 C2 109.2(3) . . ?
N1 C1 C4 121.8(3) . . ?
C2 C1 C4 128.9(3) . . ?
C3 C2 C1 106.7(3) . . ?
C3 C2 H2 125(2) . . ?
C1 C2 H2 128(2) . . ?
N2 C3 C2 107.7(3) . . ?
N2 C3 C5 122.7(3) . . ?
C2 C3 C5 129.6(3) . . ?
C1 C4 H4A 115(3) . . ?
C1 C4 H4B 117(4) . . ?
H4A C4 H4B 107(5) . . ?
C1 C4 H4C 111(4) . . ?
H4A C4 H4C 98(5) . . ?
H4B C4 H4C 106(5) . . ?
C3 C5 H5A 112(2) . . ?
C3 C5 H5B 109(3) . . ?
H5A C5 H5B 109(4) . . ?
C3 C5 H5C 114(3) . . ?
H5A C5 H5C 105(4) . . ?
H5B C5 H5C 110(4) . . ?
N3 C6 C7 109.3(3) . . ?
N3 C6 C9 121.6(3) . . ?
C7 C6 C9 129.0(3) . . ?
C8 C7 C6 106.2(3) . . ?
C8 C7 H7 126(3) . . ?
C6 C7 H7 127(3) . . ?
N4 C8 C7 108.2(3) . . ?
N4 C8 C10 122.5(3) . . ?
C7 C8 C10 129.3(3) . . ?
C6 C9 H9A 117(3) . . ?
C6 C9 H9B 102(2) . . ?
H9A C9 H9B 130(4) . . ?
C6 C9 H9C 115(4) . . ?
H9A C9 H9C 80(4) . . ?
H9B C9 H9C 113(4) . . ?
C8 C10 H10A 115(3) . . ?
C8 C10 H10B 115(3) . . ?
H10A C10 H10B 105(4) . . ?
C8 C10 H10C 114(3) . . ?
H10A C10 H10C 103(4) . . ?
H10B C10 H10C 104(4) . . ?
N5 C11 C12 109.1(3) . . ?
N5 C11 C14 121.4(3) . . ?
C12 C11 C14 129.4(3) . . ?
C13 C12 C11 106.9(3) . . ?
C13 C12 H12 127(3) . . ?
C11 C12 H12 126(3) . . ?
N6 C13 C12 107.5(3) . . ?
N6 C13 C15 122.8(3) . . ?
C12 C13 C15 129.6(3) . . ?
C11 C14 H14A 113(5) . . ?
C11 C14 H14B 109(4) . . ?
H14A C14 H14B 94(6) . . ?
C11 C14 H14C 118(4) . . ?
H14A C14 H14C 114(6) . . ?
H14B C14 H14C 105(5) . . ?
C13 C15 H15A 112(3) . . ?
C13 C15 H15B 110(3) . . ?
H15A C15 H15B 108(4) . . ?
C13 C15 H15C 112(3) . . ?
H15A C15 H15C 104(4) . . ?
H15B C15 H15C 110(4) . . ?
N2 B1 N6 108.4(3) . . ?
N2 B1 N4 108.7(3) . . ?
N6 B1 N4 108.1(3) . . ?
N2 B1 HB1 110.4(16) . . ?
N6 B1 HB1 110.0(16) . . ?
N4 B1 HB1 111.2(16) . . ?
Ni B2 HB2A 65.9(17) . . ?
Ni B2 HB2B 65.4(16) . . ?
HB2A B2 HB2B 107(2) . . ?
Ni B2 HB2C 167(4) . . ?
HB2A B2 HB2C 103(4) . . ?
HB2B B2 HB2C 114(4) . . ?
Ni B2 HB2D 68(2) . . ?
HB2A B2 HB2D 106(3) . . ?
HB2B B2 HB2D 102(3) . . ?
HB2C B2 HB2D 124(5) . . ?

loop_
_geom_bond_atom_site_label_1
_geom_bond_atom_site_label_2
_geom_bond_distance
_geom_bond_site_symmetry_2
_geom_bond_publ_flag
Ni N1 1.995(3) . ?
Ni N3 1.998(3) . ?
Ni N5 2.009(3) . ?
Ni B2 2.048(5) . ?
Ni HB2A 1.89(3) . ?
Ni HB2B 1.89(3) . ?
Ni HB2D 1.94(4) . ?
N1 C1 1.338(4) . ?
N1 N2 1.376(4) . ?
N2 C3 1.359(4) . ?
N2 B1 1.545(4) . ?
N3 C6 1.338(4) . ?
N3 N4 1.375(4) . ?
N4 C8 1.353(4) . ?
N4 B1 1.545(4) . ?
N5 C11 1.339(4) . ?
N5 N6 1.377(4) . ?
N6 C13 1.352(4) . ?
N6 B1 1.545(4) . ?
C1 C2 1.387(5) . ?
C1 C4 1.479(5) . ?
C2 C3 1.377(5) . ?
C2 H2 0.86(4) . ?
C3 C5 1.484(5) . ?
C4 H4A 0.85(5) . ?
C4 H4B 0.94(7) . ?
C4 H4C 0.90(7) . ?
C5 H5A 0.97(4) . ?
C5 H5B 1.03(5) . ?
C5 H5C 0.92(5) . ?
C6 C7 1.393(5) . ?
C6 C9 1.491(5) . ?
C7 C8 1.372(5) . ?
C7 H7 0.82(4) . ?
C8 C10 1.484(5) . ?
C9 H9A 0.96(5) . ?
C9 H9B 0.98(4) . ?
C9 H9C 0.93(6) . ?
C10 H10A 0.94(5) . ?
C10 H10B 0.86(5) . ?
C10 H10C 0.94(5) . ?
C11 C12 1.389(5) . ?
C11 C14 1.486(5) . ?
C12 C13 1.373(5) . ?
C12 H12 0.77(4) . ?
C13 C15 1.490(5) . ?
C14 H14A 0.89(9) . ?
C14 H14B 0.93(7) . ?
C14 H14C 0.92(7) . ?
C15 H15A 0.95(5) . ?
C15 H15B 1.02(6) . ?
C15 H15C 0.95(5) . ?
B1 HB1 1.14(3) . ?
B2 HB2A 1.12(3) . ?
B2 HB2B 1.19(3) . ?
B2 HB2C 0.85(6) . ?
B2 HB2D 1.19(5) . ?
